data_4508981
loop_
_publ_author_name
'Krishnan, Subhashree Mallika'
'Supkowski, Ronald M.'
'LaDuca, Robert L.'

_publ_section_title
;
 Generation of Three-Dimensional Networks through Aliphatic Chain Disorder
 in a Divalent Metal Dicarboxylate/Organodiimine Coordination Polymer
 System
;
_journal_issue 1
_journal_name_full 'Crystal Growth &amp; Design'
_journal_page_first 358
_journal_paper_doi 10.1021/cg800539j
_journal_volume 9
_journal_year 2009
_chemical_formula_sum 'C18 H23 Co N3 O5'
_chemical_formula_weight 420.32
_chemical_name_systematic
; 
 ? 
;
_space_group_IT_number 14
_symmetry_cell_setting monoclinic
_symmetry_space_group_name_Hall '-P 2ybc'
_symmetry_space_group_name_H-M 'P 1 21/c 1'
_atom_sites_solution_hydrogens geom
_atom_sites_solution_primary direct
_atom_sites_solution_secondary difmap
_audit_creation_method SHELXL-97
_cell_angle_alpha 90.00
_cell_angle_beta 106.628(4)
_cell_angle_gamma 90.00
_cell_formula_units_Z 4
_cell_length_a 8.6701(19)
_cell_length_b 15.806(4)
_cell_length_c 14.265(3)
_cell_measurement_temperature 173(2)
_cell_volume 1873.1(7)
_computing_structure_refinement 'SHELXL-97 (Sheldrick, 1997)'
_computing_structure_solution 'SHELXS-97 (Sheldrick, 1990)'
_diffrn_ambient_temperature 173(2)
_diffrn_measured_fraction_theta_full 1.000
_diffrn_measured_fraction_theta_max 0.985
_diffrn_radiation_monochromator graphite
_diffrn_radiation_source 'fine-focus sealed tube'
_diffrn_radiation_type MoK\a
_diffrn_radiation_wavelength 0.71073
_diffrn_reflns_av_R_equivalents 0.1560
_diffrn_reflns_av_sigmaI/netI 0.1487
_diffrn_reflns_limit_h_max 11
_diffrn_reflns_limit_h_min -11
_diffrn_reflns_limit_k_max 20
_diffrn_reflns_limit_k_min -20
_diffrn_reflns_limit_l_max 19
_diffrn_reflns_limit_l_min -18
_diffrn_reflns_number 22685
_diffrn_reflns_theta_full 25.00
_diffrn_reflns_theta_max 28.28
_diffrn_reflns_theta_min 1.97
_exptl_absorpt_coefficient_mu 0.951
_exptl_absorpt_correction_T_max 1
_exptl_absorpt_correction_T_min 0.8277
_exptl_absorpt_correction_type multi-scan
_exptl_absorpt_process_details SADABS
_exptl_crystal_colour pink
_exptl_crystal_density_diffrn 1.490
_exptl_crystal_density_method 'not measured'
_exptl_crystal_description block
_exptl_crystal_F_000 876
_exptl_crystal_size_max 0.20
_exptl_crystal_size_mid 0.18
_exptl_crystal_size_min 0.08
_refine_diff_density_max 0.733
_refine_diff_density_min -0.819
_refine_diff_density_rms 0.131
_refine_ls_extinction_method none
_refine_ls_goodness_of_fit_ref 1.084
_refine_ls_hydrogen_treatment mixed
_refine_ls_matrix_type full
_refine_ls_number_parameters 254
_refine_ls_number_reflns 4570
_refine_ls_number_restraints 4
_refine_ls_restrained_S_all 1.089
_refine_ls_R_factor_all 0.1676
_refine_ls_R_factor_gt 0.0880
_refine_ls_shift/su_max 0.000
_refine_ls_shift/su_mean 0.000
_refine_ls_structure_factor_coef Fsqd
_refine_ls_weighting_details 'calc w=1/[\s^2^(Fo^2^)+(0.0573P)^2^+6.2107P] where P=(Fo^2^+2Fc^2^)/3'
_refine_ls_weighting_scheme calc
_refine_ls_wR_factor_gt 0.1577
_refine_ls_wR_factor_ref 0.1846
_reflns_number_gt 2678
_reflns_number_total 4570
_reflns_threshold_expression >2sigma(I)
_cod_data_source_file cg800539jsup2.cif
_cod_data_source_block mono
_cod_depositor_comments
;
The following automatic conversions were performed:

'_symmetry_cell_setting' value 'Monoclinic' changed to 'monoclinic'
according to /home/saulius/struct/CIF-dictionaries/cif_core.dic
dictionary named 'cif_core.dic' version 2.4.2 from 2011-04-26.

Automatic conversion script
Id: cif_fix_values 1891 2012-01-12 08:04:46Z andrius 
;
_cod_original_sg_symbol_H-M P2(1)/c
_cod_database_code 4508981

loop_
_symmetry_equiv_pos_as_xyz
'x, y, z'
'-x, y+1/2, -z+1/2'
'-x, -y, -z'
'x, -y-1/2, z-1/2'

loop_
_atom_site_label
_atom_site_type_symbol
_atom_site_fract_x
_atom_site_fract_y
_atom_site_fract_z
_atom_site_U_iso_or_equiv
_atom_site_adp_type
_atom_site_occupancy
_atom_site_symmetry_multiplicity
_atom_site_calc_flag
_atom_site_refinement_flags
_atom_site_disorder_assembly
_atom_site_disorder_group
Co1 Co 0.14570(8) 0.09131(5) 0.90191(5) 0.0126(2) Uani 1 1 d . . .
O1 O -0.0982(4) 0.0483(3) 0.8687(3) 0.0203(9) Uani 1 1 d . . .
O2 O -0.0218(5) 0.1186(3) 0.7579(3) 0.0210(9) Uani 1 1 d . . .
O3 O -0.1991(6) -0.2913(3) 0.3964(3) 0.0336(12) Uani 1 1 d . . .
O4 O -0.0601(4) -0.2944(3) 0.5546(3) 0.0207(9) Uani 1 1 d . . .
O5 O 0.2588(5) 0.0574(3) 1.0469(3) 0.0199(9) Uani 1 1 d D . .
H5A H 0.197(6) 0.023(3) 1.070(4) 0.024 Uiso 1 1 d D . .
H5B H 0.249(7) 0.1072(18) 1.074(4) 0.024 Uiso 1 1 d D . .
N1 N 0.3526(5) 0.1545(3) 0.8911(3) 0.0154(10) Uani 1 1 d . . .
N2 N 0.7556(5) 0.2651(3) 0.8330(4) 0.0185(11) Uani 1 1 d . . .
H2N H 0.850(8) 0.245(4) 0.864(4) 0.022 Uiso 1 1 d . . .
N3 N 0.7993(5) 0.4720(3) 0.6584(3) 0.0164(10) Uani 1 1 d . . .
C1 C 0.5044(6) 0.1424(4) 0.9500(4) 0.0192(13) Uani 1 1 d . . .
H1 H 0.5190 0.1070 1.0038 0.023 Uiso 1 1 calc R . .
C2 C 0.6381(6) 0.1799(4) 0.9340(4) 0.0198(13) Uani 1 1 d . . .
H2 H 0.7395 0.1697 0.9768 0.024 Uiso 1 1 calc R . .
C3 C 0.6212(6) 0.2331(3) 0.8534(4) 0.0147(12) Uani 1 1 d . . .
C4 C 0.4638(6) 0.2457(4) 0.7927(4) 0.0188(13) Uani 1 1 d . . .
H4 H 0.4453 0.2806 0.7381 0.023 Uiso 1 1 calc R . .
C5 C 0.3383(7) 0.2063(4) 0.8144(4) 0.0186(13) Uani 1 1 d . . .
H5 H 0.2354 0.2160 0.7732 0.022 Uiso 1 1 calc R . .
C6 C 0.8964(7) 0.4040(4) 0.6703(4) 0.0232(13) Uani 1 1 d . . .
H6 H 0.9775 0.4041 0.6394 0.028 Uiso 1 1 calc R . .
C7 C 0.8831(7) 0.3350(4) 0.7250(4) 0.0212(13) Uani 1 1 d . . .
H7 H 0.9545 0.2900 0.7312 0.025 Uiso 1 1 calc R . .
C8 C 0.7610(6) 0.3321(4) 0.7720(4) 0.0156(12) Uani 1 1 d . . .
C9 C 0.6580(7) 0.4005(4) 0.7568(5) 0.0244(14) Uani 1 1 d . . .
H9 H 0.5729 0.4011 0.7843 0.029 Uiso 1 1 calc R . .
C10 C 0.6805(7) 0.4677(4) 0.7015(5) 0.0228(14) Uani 1 1 d . . .
H10 H 0.6094 0.5130 0.6933 0.027 Uiso 1 1 calc R . .
C11 C -0.1283(6) 0.0785(4) 0.7832(4) 0.0201(13) Uani 1 1 d . B .
C12 C -0.2939(8) 0.0655(5) 0.7152(6) 0.048(2) Uani 1 1 d . . .
H12A H -0.3697 0.0641 0.7536 0.058 Uiso 1 1 calc R A 1
H12B H -0.3208 0.1140 0.6719 0.058 Uiso 1 1 calc R A 1
C13 C -0.3152(15) -0.0093(8) 0.6567(9) 0.0424(19) Uani 0.605(8) 1 d P B 1
H13A H -0.4292 -0.0141 0.6230 0.051 Uiso 0.605(8) 1 calc PR B 1
H13B H -0.2873 -0.0571 0.7010 0.051 Uiso 0.605(8) 1 calc PR B 1
C14 C -0.2247(15) -0.0200(8) 0.5802(9) 0.0424(19) Uani 0.605(8) 1 d P B 1
H14A H -0.1107 -0.0259 0.6132 0.051 Uiso 0.605(8) 1 calc PR B 1
H14B H -0.2389 0.0306 0.5402 0.051 Uiso 0.605(8) 1 calc PR B 1
C15 C -0.2811(16) -0.0967(9) 0.5140(9) 0.0424(19) Uani 0.605(8) 1 d P B 1
H15A H -0.2621 -0.1473 0.5541 0.051 Uiso 0.605(8) 1 calc PR B 1
H15B H -0.3962 -0.0920 0.4840 0.051 Uiso 0.605(8) 1 calc PR B 1
C16 C -0.1992(15) -0.1067(8) 0.4341(9) 0.0424(19) Uani 0.605(8) 1 d P B 1
H16A H -0.2750 -0.1274 0.3746 0.051 Uiso 0.605(8) 1 calc PR B 1
H16B H -0.1570 -0.0528 0.4202 0.051 Uiso 0.605(8) 1 calc PR B 1
C13A C -0.3621(18) 0.1032(11) 0.6304(12) 0.032(3) Uani 0.395(8) 1 d P . 2
H13C H -0.3091 0.0839 0.5828 0.038 Uiso 0.395(8) 1 calc PR B 2
H13D H -0.3445 0.1637 0.6384 0.038 Uiso 0.395(8) 1 calc PR B 2
C14A C -0.4525(18) -0.0864(11) 0.4114(12) 0.032(3) Uani 0.395(8) 1 d P . 2
H14C H -0.3999 -0.1025 0.3625 0.038 Uiso 0.395(8) 1 calc PR B 2
H14D H -0.4349 -0.0263 0.4236 0.038 Uiso 0.395(8) 1 calc PR B 2
C15A C -0.3770(19) -0.1336(11) 0.5035(12) 0.032(3) Uani 0.395(8) 1 d P B 2
H15C H -0.4051 -0.1930 0.4941 0.038 Uiso 0.395(8) 1 calc PR B 2
H15D H -0.4184 -0.1122 0.5553 0.038 Uiso 0.395(8) 1 calc PR B 2
C16A C -0.1826(19) -0.1236(11) 0.5356(12) 0.032(3) Uani 0.395(8) 1 d PD B 2
H16C H -0.1418 -0.1480 0.6003 0.038 Uiso 0.395(8) 1 calc PR B 2
H16D H -0.1590 -0.0635 0.5420 0.038 Uiso 0.395(8) 1 calc PR B 2
C17 C -0.0766(9) -0.1636(4) 0.4678(6) 0.046(2) Uani 1 1 d D . .
H17A H -0.0170 -0.1462 0.5333 0.056 Uiso 1 1 calc R B 1
H17B H -0.0045 -0.1578 0.4273 0.056 Uiso 1 1 calc R B 1
C18 C -0.1138(7) -0.2572(4) 0.4722(5) 0.0231(14) Uani 1 1 d . B .

loop_
_atom_site_aniso_label
_atom_site_aniso_U_11
_atom_site_aniso_U_22
_atom_site_aniso_U_33
_atom_site_aniso_U_23
_atom_site_aniso_U_13
_atom_site_aniso_U_12
Co1 0.0059(3) 0.0190(4) 0.0125(4) 0.0004(4) 0.0019(2) -0.0008(3)
O1 0.013(2) 0.024(2) 0.026(2) -0.0003(19) 0.0087(18) -0.0018(17)
O2 0.017(2) 0.028(2) 0.017(2) 0.0034(18) 0.0031(17) 0.0041(17)
O3 0.041(3) 0.031(3) 0.019(2) 0.004(2) -0.006(2) 0.002(2)
O4 0.0120(19) 0.028(2) 0.018(2) 0.0074(18) -0.0024(17) -0.0024(17)
O5 0.016(2) 0.026(2) 0.016(2) 0.0017(18) 0.0017(17) -0.0025(18)
N1 0.010(2) 0.019(3) 0.017(3) 0.004(2) 0.0013(19) 0.0003(19)
N2 0.007(2) 0.025(3) 0.023(3) 0.003(2) 0.003(2) -0.002(2)
N3 0.009(2) 0.020(3) 0.019(3) 0.001(2) 0.003(2) 0.0004(19)
C1 0.015(3) 0.023(3) 0.016(3) 0.005(3) -0.002(2) 0.001(2)
C2 0.009(3) 0.027(3) 0.021(3) 0.007(3) 0.001(2) 0.000(2)
C3 0.009(3) 0.017(3) 0.019(3) -0.004(2) 0.006(2) -0.004(2)
C4 0.015(3) 0.020(3) 0.020(3) 0.007(3) 0.003(2) 0.001(2)
C5 0.009(3) 0.021(3) 0.021(3) 0.002(3) -0.003(2) 0.002(2)
C6 0.018(3) 0.027(3) 0.028(3) 0.002(3) 0.012(3) 0.002(3)
C7 0.014(3) 0.020(3) 0.031(4) 0.003(3) 0.008(3) 0.002(2)
C8 0.005(2) 0.022(3) 0.019(3) 0.000(2) 0.001(2) -0.004(2)
C9 0.020(3) 0.021(3) 0.038(4) 0.010(3) 0.019(3) 0.007(3)
C10 0.012(3) 0.025(4) 0.034(4) 0.002(3) 0.011(3) 0.005(2)
C11 0.013(3) 0.022(3) 0.022(3) -0.009(3) 0.000(2) -0.001(2)
C12 0.015(3) 0.074(6) 0.044(5) -0.030(4) -0.009(3) 0.005(3)
C13 0.044(4) 0.034(4) 0.044(4) -0.005(3) 0.004(3) -0.006(3)
C14 0.044(4) 0.034(4) 0.044(4) -0.005(3) 0.004(3) -0.006(3)
C15 0.044(4) 0.034(4) 0.044(4) -0.005(3) 0.004(3) -0.006(3)
C16 0.044(4) 0.034(4) 0.044(4) -0.005(3) 0.004(3) -0.006(3)
C13A 0.024(5) 0.029(5) 0.029(5) 0.004(4) -0.013(4) 0.000(4)
C14A 0.024(5) 0.029(5) 0.029(5) 0.004(4) -0.013(4) 0.000(4)
C15A 0.024(5) 0.029(5) 0.029(5) 0.004(4) -0.013(4) 0.000(4)
C16A 0.024(5) 0.029(5) 0.029(5) 0.004(4) -0.013(4) 0.000(4)
C17 0.056(5) 0.030(4) 0.037(5) 0.012(3) -0.011(4) -0.010(4)
C18 0.012(3) 0.029(4) 0.026(4) 0.005(3) 0.000(3) 0.001(3)

loop_
_atom_type_symbol
_atom_type_description
_atom_type_scat_dispersion_real
_atom_type_scat_dispersion_imag
_atom_type_scat_source
C C 0.0033 0.0016 'International Tables Vol C Tables 4.2.6.8 and 6.1.1.4'
H H 0.0000 0.0000 'International Tables Vol C Tables 4.2.6.8 and 6.1.1.4'
N N 0.0061 0.0033 'International Tables Vol C Tables 4.2.6.8 and 6.1.1.4'
O O 0.0106 0.0060 'International Tables Vol C Tables 4.2.6.8 and 6.1.1.4'
Co Co 0.3494 0.9721 'International Tables Vol C Tables 4.2.6.8 and 6.1.1.4'

loop_
_geom_angle_atom_site_label_1
_geom_angle_atom_site_label_2
_geom_angle_atom_site_label_3
_geom_angle
_geom_angle_site_symmetry_1
_geom_angle_site_symmetry_3
O5 Co1 N1 91.48(17) . .
O5 Co1 O4 91.92(16) . 2_556
N1 Co1 O4 89.65(17) . 2_556
O5 Co1 O1 106.95(16) . .
N1 Co1 O1 161.15(17) . .
O4 Co1 O1 85.89(15) 2_556 .
O5 Co1 N3 94.30(17) . 2_646
N1 Co1 N3 95.45(17) . 2_646
O4 Co1 N3 171.84(16) 2_556 2_646
O1 Co1 N3 87.25(16) . 2_646
O5 Co1 O2 167.23(15) . .
N1 Co1 O2 100.87(16) . .
O4 Co1 O2 85.01(15) 2_556 .
O1 Co1 O2 60.52(15) . .
N3 Co1 O2 87.78(16) 2_646 .
O5 Co1 C11 137.35(18) . .
N1 Co1 C11 130.99(19) . .
O4 Co1 C11 85.54(16) 2_556 .
O1 Co1 C11 30.41(17) . .
N3 Co1 C11 86.31(18) 2_646 .
O2 Co1 C11 30.14(17) . .
C11 O1 Co1 90.7(3) . .
C11 O2 Co1 88.6(3) . .
C18 O4 Co1 126.7(4) . 2_546
C5 N1 C1 115.9(5) . .
C5 N1 Co1 117.9(4) . .
C1 N1 Co1 125.9(4) . .
C3 N2 C8 126.9(5) . .
C10 N3 C6 115.8(5) . .
C10 N3 Co1 120.5(4) . 2_656
C6 N3 Co1 122.7(4) . 2_656
N1 C1 C2 123.4(5) . .
C1 C2 C3 120.0(5) . .
N2 C3 C2 120.0(5) . .
N2 C3 C4 123.3(5) . .
C2 C3 C4 116.5(5) . .
C5 C4 C3 119.5(5) . .
N1 C5 C4 124.7(5) . .
N3 C6 C7 123.9(5) . .
C6 C7 C8 119.8(5) . .
C9 C8 N2 124.3(5) . .
C9 C8 C7 116.2(5) . .
N2 C8 C7 119.4(5) . .
C10 C9 C8 120.4(5) . .
N3 C10 C9 123.9(5) . .
O2 C11 O1 120.1(5) . .
O2 C11 C12 122.0(6) . .
O1 C11 C12 117.9(6) . .
O2 C11 Co1 61.3(3) . .
O1 C11 Co1 58.9(3) . .
C12 C11 Co1 176.3(5) . .
C13A C12 C13 83.7(10) . .
C13A C12 C11 128.6(10) . .
C13 C12 C11 115.6(7) . .
C12 C13 C14 120.1(10) . .
C13 C14 C15 113.0(10) . .
C16 C15 C14 114.3(11) . .
C17 C16 C15 106.8(10) . .
C12 C13A C14A 114.3(14) . 3_456
C15A C14A C13A 113.2(14) . 3_456
C14A C15A C16A 111.0(14) . .
C15A C16A C17 120.6(12) . .
C16 C17 C18 120.1(8) . .
C16 C17 C16A 56.2(8) . .
C18 C17 C16A 101.0(8) . .
O3 C18 O4 124.7(6) . .
O3 C18 C17 117.8(6) . .
O4 C18 C17 117.4(6) . .

loop_
_geom_bond_atom_site_label_1
_geom_bond_atom_site_label_2
_geom_bond_distance
_geom_bond_site_symmetry_2
Co1 O5 2.090(4) .
Co1 N1 2.097(4) .
Co1 O4 2.112(4) 2_556
Co1 O1 2.141(4) .
Co1 N3 2.181(5) 2_646
Co1 O2 2.193(4) .
Co1 C11 2.500(5) .
O1 C11 1.265(7) .
O2 C11 1.255(7) .
O3 C18 1.244(7) .
O4 C18 1.278(7) .
O4 Co1 2.112(4) 2_546
N1 C5 1.343(7) .
N1 C1 1.357(7) .
N2 C3 1.376(7) .
N2 C8 1.381(7) .
N3 C10 1.344(7) .
N3 C6 1.346(7) .
N3 Co1 2.181(5) 2_656
C1 C2 1.377(8) .
C2 C3 1.397(8) .
C3 C4 1.406(8) .
C4 C5 1.364(8) .
C6 C7 1.366(8) .
C7 C8 1.406(7) .
C8 C9 1.380(8) .
C9 C10 1.369(8) .
C11 C12 1.499(8) .
C12 C13A 1.326(17) .
C12 C13 1.429(13) .
C13 C14 1.525(17) .
C14 C15 1.528(17) .
C15 C16 1.513(17) .
C16 C17 1.370(13) .
C13A C14A 1.57(2) 3_456
C14A C15A 1.49(2) .
C14A C13A 1.57(2) 3_456
C15A C16A 1.62(2) .
C16A C17 1.639(14) .
C17 C18 1.520(9) .

loop_
_geom_hbond_atom_site_label_D
_geom_hbond_atom_site_label_H
_geom_hbond_atom_site_label_A
_geom_hbond_distance_DH
_geom_hbond_distance_HA
_geom_hbond_distance_DA
_geom_hbond_angle_DHA
_geom_hbond_site_symmetry_A
O5 H5A O1 0.890(19) 1.79(2) 2.672(6) 172(6) 3_557
O5 H5B O3 0.893(19) 1.74(2) 2.622(6) 168(6) 2_556
N2 H2N O4 0.87(6) 1.96(6) 2.829(6) 174(6) 2_656
